data_7716993
loop_
_publ_author_name
'Liu, Jiayu'
'Lei, Wenjing'
'Zhang, Shihao'
'Li, Huafeng'
'Liu, Siyu'
'Ma, Pengtao'
'Wang, Jingping'
'Niu, Jingyang'

_publ_section_title
;
 A Dawson-type {P<sub>4</sub>W<sub>24</sub>} modified using
 phenylphosphonic acid with excellent proton conductivity.
;
_journal_issue 39
_journal_name_full 'Dalton transactions (Cambridge, England : 2003)'
_journal_page_first 16212
_journal_page_last 16218
_journal_paper_doi 10.1039/d4dt01775g
_journal_volume 53
_journal_year 2024
_chemical_formula_moiety '0.5(C24 H20 Co4 K10 Na8 O208 P12 W48), 5(O)'
_chemical_formula_sum 'C12 H10 Co2 K5 Na4 O109 P6 W24'
_chemical_formula_weight 6901.74
_space_group_crystal_system monoclinic
_space_group_IT_number 12
_space_group_name_Hall '-C 2y'
_space_group_name_H-M_alt 'C 1 2/m 1'
_atom_sites_solution_hydrogens geom
_atom_sites_solution_primary dual
_audit_creation_date 2023-07-05
_audit_creation_method
;
Olex2 1.2
(compiled 2018.05.29 svn.r3508 for OlexSys, GUI svn.r5506)
;
_audit_update_record
;
2024-06-09 deposited with the CCDC.	2024-09-03 downloaded from the CCDC.
;
_cell_angle_alpha 90
_cell_angle_beta 90.1220(9)
_cell_angle_gamma 90
_cell_formula_units_Z 4
_cell_length_a 35.2452(9)
_cell_length_b 21.1687(5)
_cell_length_c 21.4434(4)
_cell_measurement_reflns_used 9435
_cell_measurement_temperature 150(2)
_cell_measurement_theta_max 28.278
_cell_measurement_theta_min 2.211
_cell_volume 15998.8(6)
_computing_cell_refinement 'SAINT V8.38A (?, 2016)'
_computing_data_reduction 'SAINT V8.38A (?, 2016)'
_computing_molecular_graphics 'Olex2 (Dolomanov et al., 2009)'
_computing_publication_material 'Olex2 (Dolomanov et al., 2009)'
_computing_structure_refinement 'ShelXL (Sheldrick, 2015)'
_computing_structure_solution 'ShelXT (Sheldrick, 2015)'
_diffrn_ambient_temperature 150.0
_diffrn_measured_fraction_theta_full 0.997
_diffrn_measured_fraction_theta_max 0.997
_diffrn_measurement_device_type 'Bruker D8 VENTURE PHOTON II'
_diffrn_measurement_method 'phi and omega scans'
_diffrn_radiation_monochromator 'Helios multilayer optic'
_diffrn_radiation_type MoK\a
_diffrn_radiation_wavelength 0.71073
_diffrn_reflns_av_R_equivalents 0.0595
_diffrn_reflns_av_unetI/netI 0.0663
_diffrn_reflns_Laue_measured_fraction_full 0.997
_diffrn_reflns_Laue_measured_fraction_max 0.997
_diffrn_reflns_limit_h_max 41
_diffrn_reflns_limit_h_min -42
_diffrn_reflns_limit_k_max 24
_diffrn_reflns_limit_k_min -25
_diffrn_reflns_limit_l_max 25
_diffrn_reflns_limit_l_min -25
_diffrn_reflns_number 52886
_diffrn_reflns_point_group_measured_fraction_full 0.997
_diffrn_reflns_point_group_measured_fraction_max 0.997
_diffrn_reflns_theta_full 25.099
_diffrn_reflns_theta_max 25.099
_diffrn_reflns_theta_min 1.899
_diffrn_source_type Microfocus
_exptl_absorpt_coefficient_mu 17.658
_exptl_absorpt_correction_T_max 0.0167
_exptl_absorpt_correction_T_min 0.0030
_exptl_absorpt_correction_type multi-scan
_exptl_absorpt_process_details
'SADABS-2016/2 (Bruker,2016/2) was used for absorption correction. wR2(int) was 0.1577 before and 0.0736 after correction. The Ratio of minimum to maximum transmission is 0.1796. The \l/2 correction factor is Not present.'
_exptl_crystal_colour pink
_exptl_crystal_colour_primary pink
_exptl_crystal_density_diffrn 2.865
_exptl_crystal_description block
_exptl_crystal_F_000 12052
_exptl_crystal_size_max 0.18
_exptl_crystal_size_mid 0.15
_exptl_crystal_size_min 0.08
_refine_diff_density_max 4.790
_refine_diff_density_min -3.188
_refine_diff_density_rms 0.593
_refine_ls_extinction_method none
_refine_ls_goodness_of_fit_ref 0.995
_refine_ls_hydrogen_treatment constr
_refine_ls_matrix_type full
_refine_ls_number_parameters 757
_refine_ls_number_reflns 14645
_refine_ls_number_restraints 121
_refine_ls_restrained_S_all 0.994
_refine_ls_R_factor_all 0.0978
_refine_ls_R_factor_gt 0.0845
_refine_ls_shift/su_max 0.001
_refine_ls_shift/su_mean 0.000
_refine_ls_structure_factor_coef Fsqd
_refine_ls_weighting_details 'w=1/[\s^2^(Fo^2^)+(0.1748P)^2^] where P=(Fo^2^+2Fc^2^)/3'
_refine_ls_weighting_scheme calc
_refine_ls_wR_factor_gt 0.2179
_refine_ls_wR_factor_ref 0.2356
_reflns_Friedel_coverage 0.000
_reflns_number_gt 10903
_reflns_number_total 14645
_reflns_threshold_expression 'I > 2\s(I)'
_cod_data_source_file d4dt01775g2.cif
_cod_data_source_block m11502_0m_a
_cod_depositor_comments 'Adding full bibliography for 7716993.cif.'
_cod_database_code 7716993
_shelx_shelxl_version_number 2018/3
_shelx_space_group_comment
;
The symmetry employed for this shelxl refinement is uniquely defined
by the following loop, which should always be used as a source of
symmetry information in preference to the above space-group names.
They are only intended as comments.
;
_shelx_estimated_absorpt_t_max 0.332
_shelx_estimated_absorpt_t_min 0.143
_diffrn_source_source 'Incoatc Ius 3.0 '
_olex2_refinement_description
;
1. Fixed Uiso
 At 1.2 times of:
  All C(H) groups
2. Rigid bond restraints
 Co2, O5W
 with sigma for 1-2 distances of 0.01 and sigma for 1-3 distances of 0.01
3. Uiso/Uaniso restraints and constraints
C1 \\sim C2 \\sim C3: within 1.6A with sigma of 0.01 and sigma for terminal
atoms of 0.02
C4 \\sim C5 \\sim C6: within 1.6A with sigma of 0.01 and sigma for terminal
atoms of 0.02
O2W \\sim Co1 \\sim Co1B: within 2.2A with sigma of 0.01 and sigma for terminal
atoms of 0.02
O5W \\sim Co2 \\sim Co2B: within 2.2A with sigma of 0.01 and sigma for terminal
atoms of 0.02
Uanis(O10W) \\sim Ueq, Uanis(O9W) \\sim Ueq, Uanis(O11W) \\sim Ueq, Uanis(C1)
\\sim Ueq, Uanis(C3) \\sim Ueq, Uanis(C2) \\sim Ueq, Uanis(O5W) \\sim Ueq,
Uanis(C6) \\sim Ueq, Uanis(C5) \\sim Ueq, Uanis(C4) \\sim Ueq: with sigma of
0.01 and sigma for terminal atoms of 0.02
4. Others
 Fixed Sof: Co1(0.35) Co1B(0.15) Co2(0.35) Co2B(0.15)
5.a Aromatic/amide H refined with riding coordinates:
 C6(H6), C5(H5), C4(H4), C3(H3), C2(H2)
5.b Fitted hexagon refined as free rotating group:
 C1(C6,C5,C4,C3,C2)
;
_olex2_submission_special_instructions 'No special instructions were received'

loop_
_space_group_symop_operation_xyz
'x, y, z'
'-x, y, -z'
'x+1/2, y+1/2, z'
'-x+1/2, y+1/2, -z'
'-x, -y, -z'
'x, -y, z'
'-x+1/2, -y+1/2, -z'
'x+1/2, -y+1/2, z'

loop_
_atom_site_label
_atom_site_type_symbol
_atom_site_fract_x
_atom_site_fract_y
_atom_site_fract_z
_atom_site_U_iso_or_equiv
_atom_site_adp_type
_atom_site_occupancy
_atom_site_site_symmetry_order
_atom_site_calc_flag
_atom_site_refinement_flags_posn
_atom_site_refinement_flags_adp
_atom_site_refinement_flags_occupancy
_atom_site_disorder_assembly
_atom_site_disorder_group
W1 W 0.22963(3) 0.58887(3) 0.90585(3) 0.0434(2) Uani 1 1 d . . . . .
W2 W 0.22965(3) 0.58888(3) 0.59411(3) 0.0436(2) Uani 1 1 d . . . . .
W3 W 0.13485(3) 0.58869(4) 0.82807(3) 0.0481(2) Uani 1 1 d . . . . .
W4 W 0.13484(3) 0.58874(4) 0.67188(4) 0.0481(2) Uani 1 1 d . . . . .
W5 W 0.19372(3) 0.73354(3) 0.67207(3) 0.0482(2) Uani 1 1 d . . . . .
W6 W 0.19379(3) 0.73359(3) 0.82799(3) 0.0481(2) Uani 1 1 d . . . . .
W7 W 0.29452(3) 0.79161(3) 0.82884(3) 0.0496(2) Uani 1 1 d . . . . .
W8 W 0.33219(3) 0.64167(3) 0.59358(3) 0.0479(2) Uani 1 1 d . . . . .
W9 W 0.33220(3) 0.64164(3) 0.90645(3) 0.0482(2) Uani 1 1 d . . . . .
W10 W 0.29449(3) 0.79164(3) 0.67117(3) 0.0498(2) Uani 1 1 d . . . . .
W11 W 0.39711(3) 0.75362(4) 0.82765(4) 0.0555(2) Uani 1 1 d . . . . .
W12 W 0.39714(3) 0.75367(4) 0.67237(4) 0.0557(2) Uani 1 1 d . . . . .
Co1 Co 0.3963(2) 0.500000 0.6023(3) 0.0582(14) Uani 0.7 2 d S TU P A 1
Co1B Co 0.3633(5) 0.500000 0.5164(6) 0.060(3) Uani 0.3 2 d S TU P A 2
Co2 Co 0.3965(2) 0.500000 0.8971(3) 0.0592(14) Uani 0.7 2 d S TU P B 1
Co2B Co 0.3632(5) 0.500000 0.9828(6) 0.057(3) Uani 0.3 2 d S TU P B 2
K1 K 0.2969(2) 0.500000 0.7498(3) 0.0604(17) Uani 1 2 d S T P . .
K2 K 0.2797(2) 0.6178(3) 0.4327(3) 0.0847(17) Uani 1 1 d . . . . .
K3 K 0.2798(2) 0.6176(3) 1.0671(3) 0.0849(17) Uani 1 1 d . . . . .
P1 P 0.22010(15) 0.5999(2) 0.7497(2) 0.0395(10) Uani 1 1 d . . . . .
P2 P 0.33132(16) 0.6637(2) 0.7498(2) 0.0458(11) Uani 1 1 d . . . . .
P3 P 0.4592(2) 0.6646(3) 0.7499(3) 0.0647(15) Uani 1 1 d . . . . .
Na1 Na 0.3213(4) 0.7900(4) 0.5026(4) 0.081(3) Uani 1 1 d . . . . .
Na2 Na 0.3209(4) 0.7907(4) 0.9971(4) 0.084(3) Uani 1 1 d . . . . .
O1 O 0.250000 0.750000 0.500000 0.080(8) Uani 1 2 d S T P . .
O1W O 0.4338(7) 0.5715(9) 0.6271(10) 0.092(6) Uani 1 1 d . . . . .
O2 O 0.2809(4) 0.6062(5) 0.5889(5) 0.041(3) Uani 1 1 d . . . . .
O2W O 0.4158(8) 0.500000 0.5138(12) 0.077(4) Uani 1 2 d S TU P . .
O3 O 0.1769(4) 0.5740(6) 0.6204(5) 0.040(3) Uani 1 1 d . . . . .
O3W O 0.3030(9) 0.500000 0.4878(12) 0.076(7) Uani 1 2 d S T P . .
O4 O 0.2433(5) 0.7779(6) 0.8204(6) 0.052(3) Uani 1 1 d . . . . .
O4W O 0.4337(6) 0.5737(10) 0.8727(11) 0.094(6) Uani 1 1 d . . . . .
O5 O 0.2395(4) 0.5761(6) 0.6912(5) 0.045(3) Uani 1 1 d . . . . .
O5W O 0.4140(8) 0.500000 0.9877(12) 0.075(4) Uani 1 2 d S TU P . .
O6 O 0.2442(4) 0.7776(5) 0.6793(6) 0.051(3) Uani 1 1 d . . . . .
O6W O 0.3030(9) 0.500000 1.0120(11) 0.081(8) Uani 1 2 d S T P . .
O7 O 0.2803(4) 0.6057(6) 0.9107(6) 0.050(3) Uani 1 1 d . . . . .
O8 O 0.2396(4) 0.5762(5) 0.8088(6) 0.043(3) Uani 1 1 d . . . . .
O9 O 0.1789(4) 0.5746(6) 0.7505(5) 0.043(3) Uani 1 1 d . . . . .
O10 O 0.3579(4) 0.5681(6) 0.5869(7) 0.052(3) Uani 1 1 d . . . . .
O11 O 0.1782(5) 0.7720(6) 0.7498(5) 0.051(3) Uani 1 1 d . . . . .
O12 O 0.3263(5) 0.6230(5) 0.6925(6) 0.052(3) Uani 1 1 d . . . . .
O13 O 0.3267(4) 0.6238(6) 0.8078(5) 0.049(3) Uani 1 1 d . . . . .
O14 O 0.1777(4) 0.5746(6) 0.8797(5) 0.042(3) Uani 1 1 d . . . . .
O15 O 0.2960(4) 0.8366(6) 0.7493(6) 0.049(3) Uani 1 1 d . . . . .
O16 O 0.3029(4) 0.7244(6) 0.6208(6) 0.050(3) Uani 1 1 d . . . . .
O17 O 0.3031(4) 0.7238(5) 0.8801(6) 0.047(3) Uani 1 1 d . . . . .
O18 O 0.2171(4) 0.5977(6) 0.9843(6) 0.050(3) Uani 1 1 d . . . . .
O19 O 0.1545(5) 0.6745(6) 0.6755(5) 0.054(4) Uani 1 1 d . . . . .
O20 O 0.3033(4) 0.7192(5) 0.7498(6) 0.043(3) Uani 1 1 d . . . . .
O21 O 0.1546(4) 0.6745(6) 0.8236(6) 0.052(3) Uani 1 1 d . . . . .
O22 O 0.3533(6) 0.7977(6) 0.6760(6) 0.076(6) Uani 1 1 d . . . . .
O23 O 0.0981(5) 0.6041(7) 0.6219(7) 0.061(4) Uani 1 1 d . . . . .
O24 O 0.2182(4) 0.6718(6) 0.7493(5) 0.042(3) Uani 1 1 d . . . . .
O25 O 0.3577(4) 0.5695(6) 0.9137(6) 0.054(3) Uani 1 1 d . . . . .
O26 O 0.0986(5) 0.6033(7) 0.8783(7) 0.059(4) Uani 1 1 d . . . . .
O27 O 0.1093(4) 0.6018(7) 0.7493(6) 0.051(3) Uani 1 1 d . . . . .
O28 O 0.2177(4) 0.5995(6) 0.5165(6) 0.050(3) Uani 1 1 d . . . . .
O29 O 0.3749(5) 0.6906(7) 0.8802(7) 0.066(4) Uani 1 1 d . . . . .
O30 O 0.4397(5) 0.6900(7) 0.6901(7) 0.061(4) Uani 1 1 d . . . . .
O31 O 0.2180(5) 0.6761(6) 0.6171(6) 0.052(3) Uani 1 1 d . . . . .
O32 O 0.4401(5) 0.6909(7) 0.8105(8) 0.065(4) Uani 1 1 d . . . . .
O33 O 0.3540(7) 0.7969(6) 0.8240(7) 0.078(6) Uani 1 1 d . . . . .
O34 O 0.1729(5) 0.7868(6) 0.8785(6) 0.062(4) Uani 1 1 d . . . . .
O35 O 0.2173(5) 0.6749(5) 0.8832(5) 0.052(4) Uani 1 1 d . . . . .
O36 O 0.3759(5) 0.6904(6) 0.6200(6) 0.062(4) Uani 1 1 d . . . . .
O37 O 0.3335(5) 0.6680(7) 0.5171(6) 0.062(4) Uani 1 1 d . . . . .
O38 O 0.3327(5) 0.6669(6) 0.9833(6) 0.056(4) Uani 1 1 d . . . . .
O39 O 0.3724(4) 0.6937(6) 0.7495(6) 0.048(3) Uani 1 1 d . . . . .
O40 O 0.2388(7) 0.500000 0.9087(8) 0.055(5) Uani 1 2 d S T P . .
O41 O 0.2388(6) 0.500000 0.5920(9) 0.048(4) Uani 1 2 d S T P . .
O42 O 0.1272(6) 0.500000 0.8203(8) 0.051(5) Uani 1 2 d S T P . .
O43 O 0.2927(5) 0.8553(6) 0.6194(6) 0.057(4) Uani 1 1 d . . . . .
O44 O 0.4147(6) 0.7919(7) 0.7488(8) 0.074(5) Uani 1 1 d . . . . .
O45 O 0.2929(4) 0.8540(6) 0.8802(6) 0.051(3) Uani 1 1 d . . . . .
O46 O 0.1732(5) 0.7864(6) 0.6209(6) 0.062(4) Uani 1 1 d . . . . .
O47 O 0.4254(5) 0.7952(7) 0.6216(7) 0.070(5) Uani 1 1 d . . . . .
O48 O 0.4585(5) 0.5917(7) 0.7508(8) 0.065(4) Uani 1 1 d . . . . .
O49 O 0.250000 0.750000 1.000000 0.084(8) Uani 1 2 d S T P . .
O50 O 0.1249(8) 0.500000 0.6806(10) 0.064(6) Uani 1 2 d S T P . .
O51 O 0.4238(5) 0.7975(7) 0.8800(9) 0.072(5) Uani 1 1 d . . . . .
C1 C 0.5055(7) 0.6982(13) 0.7507(14) 0.107(8) Uani 1 1 d . U . . .
C6 C 0.5334(9) 0.6766(13) 0.7915(12) 0.156(11) Uani 1 1 d G U . . .
H6 H 0.527585 0.644373 0.820812 0.188 Uiso 1 1 calc R . . . .
C5 C 0.5697(8) 0.7022(15) 0.7894(14) 0.152(11) Uani 1 1 d G U . . .
H5 H 0.588689 0.687438 0.817296 0.182 Uiso 1 1 calc R . . . .
C4 C 0.5781(7) 0.7494(14) 0.7466(16) 0.144(11) Uani 1 1 d G U . . .
H4 H 0.602936 0.766853 0.745141 0.173 Uiso 1 1 calc R . . . .
C3 C 0.5503(9) 0.7710(12) 0.7058(13) 0.132(9) Uani 1 1 d G U . . .
H3 H 0.556079 0.803204 0.676502 0.159 Uiso 1 1 calc R . . . .
C2 C 0.5140(7) 0.7454(13) 0.7079(12) 0.123(8) Uani 1 1 d G U . . .
H2 H 0.494975 0.760140 0.680017 0.148 Uiso 1 1 calc R . . . .
O10W O 0.2098(14) 0.500000 1.0799(19) 0.132(13) Uani 1 2 d S TU P . .
O9W O 0.2092(12) 0.500000 0.4203(16) 0.118(11) Uani 1 2 d S TU P . .
O7W O 0.1361(9) 0.500000 0.9859(11) 0.083(7) Uani 1 2 d S T P . .
O11W O 0.5110(14) 0.500000 0.746(2) 0.147(15) Uani 1 2 d S TU P . .
O8W O 0.1371(10) 0.500000 0.5146(13) 0.097(10) Uani 1 2 d S T P . .

loop_
_atom_site_aniso_label
_atom_site_aniso_U_11
_atom_site_aniso_U_22
_atom_site_aniso_U_33
_atom_site_aniso_U_23
_atom_site_aniso_U_13
_atom_site_aniso_U_12
W1 0.0634(5) 0.0356(4) 0.0312(3) -0.0007(3) -0.0027(3) 0.0018(3)
W2 0.0638(5) 0.0361(4) 0.0309(3) 0.0007(3) -0.0036(3) 0.0015(3)
W3 0.0590(5) 0.0476(4) 0.0375(4) -0.0009(3) 0.0000(3) 0.0051(3)
W4 0.0586(5) 0.0475(4) 0.0382(4) 0.0007(3) -0.0061(3) 0.0046(3)
W5 0.0750(6) 0.0341(4) 0.0356(4) 0.0016(3) -0.0045(4) 0.0091(3)
W6 0.0747(6) 0.0344(4) 0.0352(4) -0.0014(3) -0.0014(4) 0.0092(3)
W7 0.0806(6) 0.0306(4) 0.0376(4) -0.0012(3) -0.0040(4) -0.0011(3)
W8 0.0666(6) 0.0357(4) 0.0414(4) -0.0024(3) 0.0016(4) -0.0042(3)
W9 0.0666(6) 0.0361(4) 0.0417(4) 0.0025(3) -0.0084(4) -0.0040(3)
W10 0.0807(6) 0.0307(4) 0.0380(4) 0.0014(3) -0.0017(4) -0.0007(3)
W11 0.0713(6) 0.0439(4) 0.0512(5) -0.0003(3) -0.0064(4) -0.0148(4)
W12 0.0709(6) 0.0433(4) 0.0529(5) 0.0003(3) 0.0003(4) -0.0138(4)
Co1 0.069(4) 0.044(3) 0.062(3) 0.000 -0.004(3) 0.000
Co1B 0.080(7) 0.048(5) 0.051(5) 0.000 0.002(5) 0.000
Co2 0.074(4) 0.039(2) 0.064(3) 0.000 -0.003(3) 0.000
Co2B 0.077(6) 0.044(5) 0.050(5) 0.000 -0.006(5) 0.000
K1 0.075(5) 0.042(3) 0.064(4) 0.000 -0.004(3) 0.000
K2 0.099(5) 0.082(4) 0.073(3) 0.022(3) 0.000(3) -0.001(3)
K3 0.098(5) 0.082(4) 0.075(4) -0.017(3) -0.008(3) 0.000(3)
P1 0.057(3) 0.030(2) 0.031(2) 0.0022(16) -0.0022(19) 0.0013(19)
P2 0.064(3) 0.036(2) 0.037(2) 0.0018(19) -0.003(2) -0.006(2)
P3 0.065(4) 0.057(3) 0.071(4) 0.000(3) -0.005(3) -0.011(3)
Na1 0.140(10) 0.049(5) 0.054(5) 0.009(4) 0.003(5) 0.012(5)
Na2 0.144(11) 0.051(5) 0.055(5) -0.013(4) -0.021(6) 0.014(6)
O1 0.10(2) 0.068(15) 0.074(15) 0.031(12) -0.016(14) -0.013(14)
O1W 0.109(16) 0.075(11) 0.093(13) -0.003(10) -0.017(12) -0.034(11)
O2 0.059(8) 0.030(5) 0.033(6) -0.002(5) -0.009(5) 0.009(5)
O2W 0.090(8) 0.066(7) 0.077(7) 0.000 0.001(7) 0.000
O3 0.039(7) 0.044(6) 0.036(6) 0.002(5) 0.007(5) 0.012(5)
O3W 0.11(2) 0.044(11) 0.072(14) 0.000 0.010(14) 0.000
O4 0.089(11) 0.032(6) 0.034(6) -0.005(5) 0.001(6) 0.001(6)
O4W 0.073(13) 0.099(14) 0.110(15) 0.009(12) 0.008(11) -0.040(11)
O5 0.063(9) 0.043(6) 0.028(5) -0.009(5) -0.010(6) -0.004(6)
O5W 0.085(6) 0.064(6) 0.077(6) 0.000 -0.010(6) 0.000
O6 0.081(10) 0.028(6) 0.044(7) 0.009(5) 0.000(7) 0.013(6)
O6W 0.14(3) 0.036(10) 0.069(14) 0.000 -0.005(15) 0.000
O7 0.078(10) 0.031(6) 0.041(6) 0.003(5) -0.012(6) 0.012(6)
O8 0.049(8) 0.036(6) 0.043(6) 0.005(5) -0.017(6) 0.000(5)
O9 0.056(8) 0.042(6) 0.032(6) -0.018(5) -0.004(5) 0.003(6)
O10 0.044(8) 0.043(7) 0.069(8) -0.016(6) 0.014(6) -0.011(6)
O11 0.090(11) 0.040(6) 0.024(5) 0.000(5) 0.005(6) 0.005(7)
O12 0.088(11) 0.028(6) 0.039(6) -0.005(5) 0.007(6) -0.006(6)
O13 0.087(11) 0.037(6) 0.024(5) 0.003(5) -0.007(6) -0.005(6)
O14 0.038(7) 0.054(7) 0.035(6) -0.003(5) -0.001(5) 0.018(6)
O15 0.069(9) 0.034(6) 0.046(7) 0.001(5) -0.004(6) 0.004(6)
O16 0.061(9) 0.043(7) 0.044(7) -0.003(6) -0.007(6) -0.005(6)
O17 0.063(9) 0.032(6) 0.045(7) -0.002(5) 0.005(6) -0.002(6)
O18 0.071(10) 0.042(7) 0.037(6) -0.007(5) -0.002(6) 0.000(6)
O19 0.087(11) 0.045(7) 0.029(6) 0.004(5) -0.007(6) -0.009(7)
O20 0.057(8) 0.029(5) 0.043(6) -0.003(5) -0.002(6) -0.007(5)
O21 0.070(10) 0.042(7) 0.045(7) 0.006(6) -0.003(6) 0.004(6)
O22 0.158(18) 0.033(7) 0.036(7) -0.001(5) -0.014(9) -0.021(9)
O23 0.076(11) 0.059(8) 0.048(7) 0.003(7) -0.014(7) 0.020(8)
O24 0.054(8) 0.042(6) 0.030(5) 0.004(5) 0.005(5) 0.001(6)
O25 0.072(10) 0.041(6) 0.050(7) 0.001(6) -0.016(7) -0.006(7)
O26 0.069(10) 0.059(8) 0.049(7) -0.002(7) -0.001(7) 0.015(7)
O27 0.061(9) 0.060(8) 0.033(6) -0.001(6) 0.006(6) 0.010(7)
O28 0.077(10) 0.039(6) 0.034(6) 0.005(5) -0.001(6) 0.005(6)
O29 0.096(13) 0.045(7) 0.056(8) -0.001(6) -0.014(8) -0.023(8)
O30 0.060(10) 0.068(9) 0.056(8) 0.013(7) 0.008(7) -0.016(8)
O31 0.081(10) 0.037(6) 0.038(6) -0.001(5) 0.009(6) 0.010(6)
O32 0.076(11) 0.051(8) 0.068(9) -0.001(7) -0.009(8) -0.012(7)
O33 0.163(19) 0.032(7) 0.040(7) 0.008(6) -0.018(9) -0.017(9)
O34 0.104(13) 0.037(7) 0.045(7) -0.004(6) -0.017(8) 0.017(7)
O35 0.092(11) 0.028(5) 0.035(6) 0.001(5) -0.016(6) 0.007(6)
O36 0.102(13) 0.044(7) 0.039(7) -0.002(6) 0.007(7) -0.018(8)
O37 0.100(12) 0.050(8) 0.035(6) 0.004(6) 0.006(7) -0.006(8)
O38 0.080(11) 0.043(7) 0.045(7) -0.003(6) 0.000(7) -0.001(7)
O39 0.057(9) 0.045(7) 0.043(6) 0.013(6) 0.001(6) -0.001(6)
O40 0.097(17) 0.039(9) 0.030(8) 0.000 0.007(9) 0.000
O41 0.067(13) 0.027(8) 0.051(10) 0.000 -0.004(9) 0.000
O42 0.068(13) 0.052(10) 0.032(8) 0.000 -0.005(8) 0.000
O43 0.086(11) 0.043(7) 0.042(7) 0.006(6) -0.004(7) -0.006(7)
O44 0.088(13) 0.054(8) 0.078(11) 0.003(8) -0.024(9) -0.019(8)
O45 0.073(10) 0.037(6) 0.045(7) -0.003(5) -0.006(6) -0.006(6)
O46 0.100(13) 0.041(7) 0.045(7) 0.002(6) 0.006(8) 0.016(8)
O47 0.094(13) 0.055(8) 0.061(9) 0.007(7) 0.001(9) -0.030(9)
O48 0.053(9) 0.048(8) 0.095(12) -0.007(7) -0.020(8) 0.009(6)
O49 0.087(19) 0.086(17) 0.080(17) -0.041(14) 0.014(14) -0.020(14)
O50 0.101(18) 0.032(9) 0.060(12) 0.000 -0.001(12) 0.000
O51 0.072(11) 0.054(8) 0.090(12) 0.003(8) -0.006(9) -0.029(8)
C1 0.109(10) 0.106(10) 0.106(10) 0.001(7) 0.000(8) 0.001(8)
C6 0.154(13) 0.159(13) 0.156(13) 0.001(8) 0.001(8) -0.004(8)
C5 0.149(12) 0.154(12) 0.152(12) 0.003(7) -0.002(7) -0.002(7)
C4 0.140(13) 0.147(13) 0.146(13) 0.007(8) -0.003(8) -0.004(8)
C3 0.131(11) 0.133(11) 0.134(11) 0.003(8) 0.001(8) -0.003(8)
C2 0.123(10) 0.124(10) 0.123(10) -0.002(7) 0.000(7) -0.003(7)
O10W 0.16(2) 0.115(18) 0.120(18) 0.000 -0.008(16) 0.000
O9W 0.16(2) 0.105(17) 0.092(16) 0.000 0.018(15) 0.000
O7W 0.10(2) 0.089(18) 0.059(13) 0.000 0.010(13) 0.000
O11W 0.15(2) 0.13(2) 0.16(2) 0.000 0.002(17) 0.000
O8W 0.13(3) 0.078(17) 0.078(17) 0.000 -0.046(18) 0.000

loop_
_atom_type_symbol
_atom_type_description
_atom_type_scat_dispersion_real
_atom_type_scat_dispersion_imag
_atom_type_scat_source
C C 0.0033 0.0016 'International Tables Vol C Tables 4.2.6.8 and 6.1.1.4'
H H 0.0000 0.0000 'International Tables Vol C Tables 4.2.6.8 and 6.1.1.4'
Co Co 0.3494 0.9721 'International Tables Vol C Tables 4.2.6.8 and 6.1.1.4'
K K 0.2009 0.2494 'International Tables Vol C Tables 4.2.6.8 and 6.1.1.4'
Na Na 0.0362 0.0249 'International Tables Vol C Tables 4.2.6.8 and 6.1.1.4'
O O 0.0106 0.0060 'International Tables Vol C Tables 4.2.6.8 and 6.1.1.4'
P P 0.1023 0.0942 'International Tables Vol C Tables 4.2.6.8 and 6.1.1.4'
W W -0.8490 6.8722 'International Tables Vol C Tables 4.2.6.8 and 6.1.1.4'

loop_
_geom_angle_atom_site_label_1
_geom_angle_atom_site_label_2
_geom_angle_atom_site_label_3
_geom_angle
_geom_angle_site_symmetry_1
_geom_angle_site_symmetry_3
_geom_angle_publ_flag
O7 W1 O8 85.2(5) . . ?
O7 W1 O14 166.3(5) . . ?
O7 W1 O35 92.9(6) . . ?
O7 W1 O40 91.5(8) . . ?
O14 W1 O8 81.7(5) . . ?
O18 W1 O7 100.0(6) . . ?
O18 W1 O8 174.8(6) . . ?
O18 W1 O14 93.1(6) . . ?
O18 W1 O35 94.8(6) . . ?
O18 W1 O40 96.7(7) . . ?
O35 W1 O8 84.9(5) . . ?
O35 W1 O14 82.1(6) . . ?
O40 W1 O8 83.1(6) . . ?
O40 W1 O14 90.8(8) . . ?
O40 W1 O35 166.8(6) . . ?
O2 W2 O3 166.7(5) . . ?
O2 W2 O5 85.8(5) . . ?
O2 W2 O31 92.0(6) . . ?
O2 W2 O41 91.7(7) . . ?
O3 W2 O5 81.5(5) . . ?
O28 W2 O2 98.8(6) . . ?
O28 W2 O3 93.9(6) . . ?
O28 W2 O5 175.3(6) . . ?
O28 W2 O31 93.9(6) . . ?
O28 W2 O41 98.4(7) . . ?
O31 W2 O3 83.1(6) . . ?
O31 W2 O5 84.7(5) . . ?
O41 W2 O3 90.5(7) . . ?
O41 W2 O5 82.6(6) . . ?
O41 W2 O31 166.4(7) . . ?
O14 W3 O9 82.1(5) . . ?
O14 W3 O21 83.7(6) . . ?
O14 W3 O27 154.5(6) . . ?
O14 W3 O42 90.5(7) . . ?
O21 W3 O9 81.0(5) . . ?
O26 W3 O9 172.6(6) . . ?
O26 W3 O14 105.0(6) . . ?
O26 W3 O21 97.5(7) . . ?
O26 W3 O27 100.2(6) . . ?
O26 W3 O42 97.3(8) . . ?
O27 W3 O9 72.6(5) . . ?
O27 W3 O21 89.4(6) . . ?
O42 W3 O9 84.5(7) . . ?
O42 W3 O21 165.0(8) . . ?
O42 W3 O27 90.0(7) . . ?
O3 W4 O9 82.9(5) . . ?
O3 W4 O19 84.1(6) . . ?
O3 W4 O27 155.5(6) . . ?
O3 W4 O50 92.3(8) . . ?
O19 W4 O9 81.6(5) . . ?
O23 W4 O3 105.1(7) . . ?
O23 W4 O9 171.6(6) . . ?
O23 W4 O19 96.7(7) . . ?
O23 W4 O27 99.2(7) . . ?
O23 W4 O50 96.2(9) . . ?
O27 W4 O9 72.7(5) . . ?
O27 W4 O19 89.9(6) . . ?
O27 W4 O50 88.3(8) . . ?
O50 W4 O9 85.7(8) . . ?
O50 W4 O19 167.1(8) . . ?
O6 W5 O24 83.0(5) . . ?
O11 W5 O6 89.4(6) . . ?
O11 W5 O24 73.9(5) . . ?
O19 W5 O6 164.1(6) . . ?
O19 W5 O11 92.1(6) . . ?
O19 W5 O24 82.3(5) . . ?
O19 W5 O31 86.0(7) . . ?
O31 W5 O6 86.9(6) . . ?
O31 W5 O11 158.9(6) . . ?
O31 W5 O24 85.0(5) . . ?
O46 W5 O6 96.8(7) . . ?
O46 W5 O11 99.0(6) . . ?
O46 W5 O19 98.6(7) . . ?
O46 W5 O24 172.9(6) . . ?
O46 W5 O31 102.1(6) . . ?
O4 W6 O24 83.1(5) . . ?
O11 W6 O4 88.8(6) . . ?
O11 W6 O24 73.1(5) . . ?
O21 W6 O4 164.2(6) . . ?
O21 W6 O11 91.7(6) . . ?
O21 W6 O24 81.9(5) . . ?
O21 W6 O35 85.1(6) . . ?
O34 W6 O4 96.8(7) . . ?
O34 W6 O11 98.5(6) . . ?
O34 W6 O21 98.8(7) . . ?
O34 W6 O24 171.7(5) . . ?
O34 W6 O35 102.7(6) . . ?
O35 W6 O4 88.7(6) . . ?
O35 W6 O11 158.7(6) . . ?
O35 W6 O24 85.6(5) . . ?
O4 W7 O15 91.2(6) . . ?
O4 W7 O20 87.5(5) . . ?
O4 W7 O33 169.6(5) . . ?
O15 W7 O20 71.3(5) . . ?
O15 W7 O33 84.4(6) . . ?
O17 W7 O4 95.5(6) . . ?
O17 W7 O15 154.2(6) . . ?
O17 W7 O20 84.2(5) . . ?
O17 W7 O33 84.7(6) . . ?
O33 W7 O20 82.2(5) . . ?
O45 W7 O4 98.7(6) . . ?
O45 W7 O15 100.7(6) . . ?
O45 W7 O17 102.8(6) . . ?
O45 W7 O20 170.1(6) . . ?
O45 W7 O33 91.4(7) . . ?
O2 W8 O12 83.7(5) . . ?
O2 W8 O16 83.1(5) . . ?
O10 W8 O2 97.3(5) . . ?
O10 W8 O12 88.3(6) . . ?
O10 W8 O16 168.5(6) . . ?
O10 W8 O36 94.8(6) . . ?
O16 W8 O12 80.4(5) . . ?
O36 W8 O2 162.1(6) . . ?
O36 W8 O12 83.6(6) . . ?
O36 W8 O16 82.4(6) . . ?
O37 W8 O2 95.8(7) . . ?
O37 W8 O10 100.9(7) . . ?
O37 W8 O12 170.9(6) . . ?
O37 W8 O16 90.5(6) . . ?
O37 W8 O36 94.8(7) . . ?
O7 W9 O13 84.1(5) . . ?
O7 W9 O17 83.1(5) . . ?
O17 W9 O13 80.7(5) . . ?
O25 W9 O7 97.6(6) . . ?
O25 W9 O13 88.8(6) . . ?
O25 W9 O17 169.3(6) . . ?
O25 W9 O29 95.3(7) . . ?
O29 W9 O7 161.4(6) . . ?
O29 W9 O13 82.8(6) . . ?
O29 W9 O17 81.7(6) . . ?
O38 W9 O7 94.7(7) . . ?
O38 W9 O13 170.9(6) . . ?
O38 W9 O17 90.2(6) . . ?
O38 W9 O25 100.3(6) . . ?
O38 W9 O29 96.1(7) . . ?
O6 W10 O15 91.4(6) . . ?
O6 W10 O16 95.1(6) . . ?
O6 W10 O20 87.2(5) . . ?
O6 W10 O22 169.7(5) . . ?
O15 W10 O20 71.9(5) . . ?
O15 W10 O22 84.3(6) . . ?
O16 W10 O15 154.4(6) . . ?
O16 W10 O20 83.7(5) . . ?
O16 W10 O22 85.1(6) . . ?
O22 W10 O20 82.6(5) . . ?
O43 W10 O6 98.8(7) . . ?
O43 W10 O15 99.9(6) . . ?
O43 W10 O16 103.5(6) . . ?
O43 W10 O20 170.1(6) . . ?
O43 W10 O22 91.1(7) . . ?
O29 W11 O32 87.6(7) . . ?
O29 W11 O39 83.6(5) . . ?
O29 W11 O44 156.7(6) . . ?
O32 W11 O39 77.8(6) . . ?
O33 W11 O29 92.1(8) . . ?
O33 W11 O32 163.7(6) . . ?
O33 W11 O39 86.0(6) . . ?
O33 W11 O44 91.2(7) . . ?
O44 W11 O32 83.0(7) . . ?
O44 W11 O39 73.7(5) . . ?
O51 W11 O29 102.4(7) . . ?
O51 W11 O32 93.6(8) . . ?
O51 W11 O33 102.4(8) . . ?
O51 W11 O39 169.4(7) . . ?
O51 W11 O44 99.4(7) . . ?
O22 W12 O30 162.9(6) . . ?
O22 W12 O36 93.1(7) . . ?
O22 W12 O39 85.8(6) . . ?
O22 W12 O44 91.2(7) . . ?
O30 W12 O39 77.2(5) . . ?
O36 W12 O30 86.2(7) . . ?
O36 W12 O39 83.4(5) . . ?
O36 W12 O44 157.4(6) . . ?
O44 W12 O30 83.4(7) . . ?
O44 W12 O39 74.8(6) . . ?
O47 W12 O22 105.1(8) . . ?
O47 W12 O30 91.7(8) . . ?
O47 W12 O36 102.4(7) . . ?
O47 W12 O39 167.3(7) . . ?
O47 W12 O44 97.9(8) . . ?
O1W Co1 O1W 93.4(13) 6_565 . ?
O2W Co1 O1W 91.4(9) . . ?
O2W Co1 O1W 91.4(9) . 6_565 ?
O10 Co1 O1W 87.1(7) 6_565 6_565 ?
O10 Co1 O1W 87.1(7) . . ?
O10 Co1 O1W 174.2(8) 6_565 . ?
O10 Co1 O1W 174.2(8) . 6_565 ?
O10 Co1 O2W 94.4(7) . . ?
O10 Co1 O2W 94.4(7) 6_565 . ?
O10 Co1 O10 91.9(8) . 6_565 ?
O2W Co1B O3W 162.2(13) . . ?
O2W Co1B O10 96.6(9) . 6_565 ?
O2W Co1B O10 96.6(9) . . ?
O10 Co1B O3W 96.4(8) 6_565 . ?
O10 Co1B O3W 96.4(8) . . ?
O10 Co1B O10 86.8(10) 6_565 . ?
O4W Co2 O4W 95.7(14) 6_565 . ?
O5W Co2 O4W 92.9(8) . . ?
O5W Co2 O4W 92.9(8) . 6_565 ?
O5W Co2 O25 92.1(7) . . ?
O5W Co2 O25 92.1(7) . 6_565 ?
O25 Co2 O4W 174.8(8) . 6_565 ?
O25 Co2 O4W 85.8(8) . . ?
O25 Co2 O4W 174.8(8) 6_565 . ?
O25 Co2 O4W 85.8(8) 6_565 6_565 ?
O25 Co2 O25 92.3(9) . 6_565 ?
O5W Co2B O6W 160.1(13) . . ?
O5W Co2B O25 97.7(9) . . ?
O5W Co2B O25 97.7(9) . 6_565 ?
O25 Co2B O6W 96.4(8) . . ?
O25 Co2B O6W 96.4(8) 6_565 . ?
O25 Co2B O25 89.1(9) . 6_565 ?
P1 K1 P1 76.0(2) . 6_565 ?
P1 K1 P2 147.3(2) . 6_565 ?
P1 K1 P2 147.3(2) 6_565 . ?
P1 K1 P2 71.29(12) 6_565 6_565 ?
P1 K1 P2 71.29(12) . . ?
P2 K1 P2 141.4(3) . 6_565 ?
O5 K1 P1 25.9(3) 6_565 6_565 ?
O5 K1 P1 77.9(3) . 6_565 ?
O5 K1 P1 77.9(3) 6_565 . ?
O5 K1 P1 25.9(3) . . ?
O5 K1 P2 139.6(3) 6_565 . ?
O5 K1 P2 139.6(3) . 6_565 ?
O5 K1 P2 72.7(3) . . ?
O5 K1 P2 72.7(3) 6_565 6_565 ?
O5 K1 O5 68.2(5) 6_565 . ?
O5 K1 O8 52.0(3) 6_565 6_565 ?
O5 K1 O8 90.7(4) . 6_565 ?
O5 K1 O8 52.0(3) . . ?
O5 K1 O8 90.7(4) 6_565 . ?
O5 K1 O12 122.7(4) . 6_565 ?
O5 K1 O12 65.6(4) 6_565 6_565 ?
O5 K1 O12 65.6(4) . . ?
O5 K1 O12 122.7(4) 6_565 . ?
O5 K1 O13 153.1(4) 6_565 . ?
O5 K1 O13 86.5(3) 6_565 6_565 ?
O5 K1 O13 153.1(4) . 6_565 ?
O5 K1 O13 86.5(3) . . ?
O8 K1 P1 78.0(3) 6_565 . ?
O8 K1 P1 26.1(2) 6_565 6_565 ?
O8 K1 P1 26.1(2) . . ?
O8 K1 P1 78.0(3) . 6_565 ?
O8 K1 P2 139.6(3) 6_565 . ?
O8 K1 P2 139.6(3) . 6_565 ?
O8 K1 P2 72.7(3) 6_565 6_565 ?
O8 K1 P2 72.7(3) . . ?
O8 K1 O8 68.2(5) 6_565 . ?
O8 K1 O12 86.4(4) 6_565 6_565 ?
O8 K1 O12 86.4(4) . . ?
O8 K1 O12 153.0(4) 6_565 . ?
O8 K1 O12 153.0(4) . 6_565 ?
O8 K1 O13 65.5(4) 6_565 6_565 ?
O8 K1 O13 65.5(4) . . ?
O8 K1 O13 122.5(4) 6_565 . ?
O8 K1 O13 122.5(4) . 6_565 ?
O12 K1 P1 75.1(3) 6_565 6_565 ?
O12 K1 P1 75.1(3) . . ?
O12 K1 P1 142.3(4) 6_565 . ?
O12 K1 P1 142.3(4) . 6_565 ?
O12 K1 P2 133.7(4) . 6_565 ?
O12 K1 P2 23.8(2) 6_565 6_565 ?
O12 K1 P2 23.8(2) . . ?
O12 K1 P2 133.7(4) 6_565 . ?
O12 K1 O12 116.6(6) . 6_565 ?
O12 K1 O13 47.4(3) 6_565 6_565 ?
O12 K1 O13 47.4(3) . . ?
O12 K1 O13 140.3(5) . 6_565 ?
O12 K1 O13 140.3(5) 6_565 . ?
O13 K1 P1 142.3(4) 6_565 . ?
O13 K1 P1 75.2(3) . . ?
O13 K1 P1 75.2(3) 6_565 6_565 ?
O13 K1 P1 142.3(4) . 6_565 ?
O13 K1 P2 133.6(4) . 6_565 ?
O13 K1 P2 23.9(2) . . ?
O13 K1 P2 23.9(2) 6_565 6_565 ?
O13 K1 P2 133.6(4) 6_565 . ?
O13 K1 O13 116.4(5) . 6_565 ?
W2 K2 W5 136.6(2) . 7_566 ?
W2 K2 W8 57.38(9) . . ?
W8 K2 W5 106.36(17) . 7_566 ?
W10 K2 W2 106.01(18) 7_566 . ?
W10 K2 W5 56.75(8) 7_566 7_566 ?
W10 K2 W8 138.0(2) 7_566 . ?
O1 K2 W2 66.83(13) . . ?
O1 K2 W5 69.74(12) . 7_566 ?
O1 K2 W8 70.08(13) . . ?
O1 K2 W10 68.00(12) . 7_566 ?
O1 K2 O2 68.4(2) . . ?
O1 K2 O6 71.2(3) . 7_566 ?
O2 K2 W2 27.9(2) . . ?
O2 K2 W5 128.2(3) . 7_566 ?
O2 K2 W8 29.8(2) . . ?
O2 K2 W10 127.5(3) . 7_566 ?
O2 K2 O6 139.6(4) . 7_566 ?
O3W K2 W2 68.4(5) . . ?
O3W K2 W5 148.1(6) . 7_566 ?
O3W K2 W8 67.6(5) . . ?
O3W K2 W10 147.6(6) . 7_566 ?
O3W K2 O1 129.9(5) . . ?
O3W K2 O2 61.6(5) . . ?
O3W K2 O6 158.7(6) . 7_566 ?
O6 K2 W2 128.1(3) 7_566 . ?
O6 K2 W5 30.4(3) 7_566 7_566 ?
O6 K2 W8 130.9(3) 7_566 . ?
O6 K2 W10 27.3(3) 7_566 7_566 ?
O28 K2 W2 23.3(3) . . ?
O28 K2 W5 130.0(3) . 7_566 ?
O28 K2 W8 79.9(3) . . ?
O28 K2 W10 85.1(3) . 7_566 ?
O28 K2 O1 66.3(3) . . ?
O28 K2 O2 51.0(4) . . ?
O28 K2 O3W 80.9(6) . . ?
O28 K2 O6 110.3(4) . 7_566 ?
O28 K2 O46 142.5(5) . 7_566 ?
O37 K2 W2 78.3(3) . . ?
O37 K2 W5 84.6(3) . 7_566 ?
O37 K2 W8 22.9(3) . . ?
O37 K2 W10 128.6(4) . 7_566 ?
O37 K2 O1 67.4(4) . . ?
O37 K2 O2 51.8(4) . . ?
O37 K2 O3W 82.7(6) . . ?
O37 K2 O6 112.0(4) . 7_566 ?
O37 K2 O28 99.3(5) . . ?
O37 K2 O43 141.0(5) . 7_566 ?
O37 K2 O46 66.5(4) . 7_566 ?
O43 K2 W2 88.5(3) 7_566 . ?
O43 K2 W5 80.3(3) 7_566 7_566 ?
O43 K2 W8 137.6(4) 7_566 . ?
O43 K2 W10 23.6(3) 7_566 7_566 ?
O43 K2 O1 73.7(3) 7_566 . ?
O43 K2 O2 114.6(4) 7_566 . ?
O43 K2 O3W 126.2(7) 7_566 . ?
O43 K2 O6 50.7(4) 7_566 7_566 ?
O43 K2 O28 65.6(4) 7_566 . ?
O43 K2 O46 102.8(5) 7_566 7_566 ?
O46 K2 W2 136.4(4) 7_566 . ?
O46 K2 W5 22.5(3) 7_566 7_566 ?
O46 K2 W8 89.3(4) 7_566 . ?
O46 K2 W10 79.2(4) 7_566 7_566 ?
O46 K2 O1 76.2(3) 7_566 . ?
O46 K2 O2 116.5(4) 7_566 . ?
O46 K2 O3W 127.8(7) 7_566 . ?
O46 K2 O6 52.6(4) 7_566 7_566 ?
W1 K3 W6 136.42(19) . 7_567 ?
W1 K3 W7 106.00(17) . 7_567 ?
W1 K3 W9 57.46(9) . . ?
W7 K3 W6 56.58(9) 7_567 7_567 ?
W7 K3 W9 138.05(19) 7_567 . ?
W9 K3 W6 106.36(17) . 7_567 ?
O4 K3 W1 128.5(3) 7_567 . ?
O4 K3 W6 29.9(3) 7_567 7_567 ?
O4 K3 W7 27.7(3) 7_567 7_567 ?
O4 K3 W9 130.8(3) 7_567 . ?
O6W K3 W1 68.5(5) . . ?
O6W K3 W6 148.3(7) . 7_567 ?
O6W K3 W7 147.6(6) . 7_567 ?
O6W K3 W9 67.6(5) . . ?
O6W K3 O4 158.5(5) . 7_567 ?
O6W K3 O7 61.5(5) . . ?
O6W K3 O49 130.0(5) . . ?
O7 K3 W1 27.6(3) . . ?
O7 K3 W6 128.4(3) . 7_567 ?
O7 K3 W7 127.3(3) . 7_567 ?
O7 K3 W9 30.2(3) . . ?
O7 K3 O4 139.8(4) . 7_567 ?
O18 K3 W1 23.9(3) . . ?
O18 K3 W6 130.3(3) . 7_567 ?
O18 K3 W7 84.9(3) . 7_567 ?
O18 K3 W9 80.8(3) . . ?
O18 K3 O4 110.7(4) . 7_567 ?
O18 K3 O6W 80.7(7) . . ?
O18 K3 O7 51.4(4) . . ?
O18 K3 O34 143.4(5) . 7_567 ?
O18 K3 O45 65.6(4) . 7_567 ?
O18 K3 O49 67.2(3) . . ?
O34 K3 W1 136.7(4) 7_567 . ?
O34 K3 W6 22.6(3) 7_567 7_567 ?
O34 K3 W7 79.1(4) 7_567 7_567 ?
O34 K3 W9 89.5(4) 7_567 . ?
O34 K3 O4 52.2(5) 7_567 7_567 ?
O34 K3 O6W 127.7(8) 7_567 . ?
O34 K3 O7 117.0(5) 7_567 . ?
O34 K3 O49 76.3(3) 7_567 . ?
O38 K3 W1 78.0(3) . . ?
O38 K3 W6 84.9(3) . 7_567 ?
O38 K3 W7 128.8(4) . 7_567 ?
O38 K3 W9 22.5(3) . . ?
O38 K3 O4 112.1(4) . 7_567 ?
O38 K3 O6W 82.4(6) . . ?
O38 K3 O7 51.8(4) . . ?
O38 K3 O18 99.9(5) . . ?
O38 K3 O34 67.0(5) . 7_567 ?
O38 K3 O45 140.6(5) . 7_567 ?
O38 K3 O49 67.5(3) . . ?
O45 K3 W1 88.8(3) 7_567 . ?
O45 K3 W6 79.6(3) 7_567 7_567 ?
O45 K3 W7 23.0(3) 7_567 7_567 ?
O45 K3 W9 137.5(3) 7_567 . ?
O45 K3 O4 50.5(4) 7_567 7_567 ?
O45 K3 O6W 126.9(7) 7_567 . ?
O45 K3 O7 114.6(4) 7_567 . ?
O45 K3 O34 102.1(5) 7_567 7_567 ?
O45 K3 O49 73.2(3) 7_567 . ?
O49 K3 W1 66.92(12) . . ?
O49 K3 W6 69.51(12) . 7_567 ?
O49 K3 W7 67.92(13) . 7_567 ?
O49 K3 W9 70.18(13) . . ?
O49 K3 O4 71.3(3) . 7_567 ?
O49 K3 O7 68.5(2) . . ?
O5 P1 K1 55.9(5) . . ?
O5 P1 O8 112.0(8) . . ?
O5 P1 O9 108.5(7) . . ?
O5 P1 O24 110.3(7) . . ?
O8 P1 K1 56.2(5) . . ?
O8 P1 O9 107.4(7) . . ?
O9 P1 K1 121.7(5) . . ?
O24 P1 K1 130.6(6) . . ?
O24 P1 O8 110.7(7) . . ?
O24 P1 O9 107.7(8) . . ?
O12 P2 K1 54.8(5) . . ?
O12 P2 O13 109.8(7) . . ?
O12 P2 O20 111.2(8) . . ?
O12 P2 O39 109.4(8) . . ?
O13 P2 K1 55.7(5) . . ?
O13 P2 O20 110.9(8) . . ?
O13 P2 O39 109.1(8) . . ?
O20 P2 K1 120.6(5) . . ?
O20 P2 O39 106.4(7) . . ?
O39 P2 K1 133.0(6) . . ?
O30 P3 O32 111.9(10) . . ?
O30 P3 C1 106.0(12) . . ?
O32 P3 C1 104.1(11) . . ?
O48 P3 O30 110.5(9) . . ?
O48 P3 O32 109.8(10) . . ?
O48 P3 C1 114.4(12) . . ?
W8 Na1 K2 107.4(3) . 7_566 ?
W8 Na1 K2 59.37(16) . . ?
K2 Na1 K2 102.7(3) . 7_566 ?
O1 Na1 W8 80.7(2) . . ?
O1 Na1 K2 50.6(2) . 7_566 ?
O1 Na1 K2 52.1(2) . . ?
O1 Na1 O16 70.1(4) . . ?
O1 Na1 O28 78.1(5) . 7_566 ?
O1 Na1 O31 67.8(4) . 7_566 ?
O16 Na1 W8 34.7(3) . . ?
O16 Na1 K2 79.7(3) . . ?
O16 Na1 K2 75.7(4) . 7_566 ?
O16 Na1 O31 137.9(6) . 7_566 ?
O28 Na1 W8 148.2(5) 7_566 . ?
O28 Na1 K2 120.7(5) 7_566 . ?
O28 Na1 K2 41.0(4) 7_566 7_566 ?
O28 Na1 O16 114.6(6) 7_566 . ?
O28 Na1 O31 55.8(4) 7_566 7_566 ?
O31 Na1 W8 134.3(4) 7_566 . ?
O31 Na1 K2 75.1(3) 7_566 . ?
O31 Na1 K2 77.6(4) 7_566 7_566 ?
O37 Na1 W8 25.0(3) . . ?
O37 Na1 K2 122.9(5) . 7_566 ?
O37 Na1 K2 41.4(4) . . ?
O37 Na1 O1 81.0(5) . . ?
O37 Na1 O16 58.4(4) . . ?
O37 Na1 O28 159.1(8) . 7_566 ?
O37 Na1 O31 114.2(5) . 7_566 ?
W7 Na2 W9 61.68(14) . . ?
W7 Na2 K3 105.3(3) . . ?
W7 Na2 K3 58.65(18) . 7_567 ?
W9 Na2 K3 59.14(17) . . ?
W9 Na2 K3 107.8(3) . 7_567 ?
K3 Na2 K3 102.9(3) . 7_567 ?
O17 Na2 W7 29.0(3) . . ?
O17 Na2 W9 34.1(3) . . ?
O17 Na2 K3 76.6(4) . 7_567 ?
O17 Na2 K3 79.2(3) . . ?
O17 Na2 O35 138.7(7) . 7_567 ?
O17 Na2 O45 55.6(4) . . ?
O18 Na2 W7 90.9(4) 7_567 . ?
O18 Na2 W9 148.9(5) 7_567 . ?
O18 Na2 K3 41.4(3) 7_567 7_567 ?
O18 Na2 K3 121.8(5) 7_567 . ?
O18 Na2 O17 115.7(5) 7_567 . ?
O18 Na2 O35 56.3(4) 7_567 7_567 ?
O18 Na2 O45 65.1(4) 7_567 . ?
O35 Na2 W7 135.9(5) 7_567 . ?
O35 Na2 W9 134.6(4) 7_567 . ?
O35 Na2 K3 77.9(4) 7_567 7_567 ?
O35 Na2 K3 75.5(4) 7_567 . ?
O35 Na2 O45 117.4(5) 7_567 . ?
O38 Na2 W7 86.3(4) . . ?
O38 Na2 W9 25.1(3) . . ?
O38 Na2 K3 122.7(5) . 7_567 ?
O38 Na2 K3 40.5(4) . . ?
O38 Na2 O17 57.8(4) . . ?
O38 Na2 O18 159.5(8) . 7_567 ?
O38 Na2 O35 113.8(5) . 7_567 ?
O38 Na2 O45 113.3(5) . . ?
O45 Na2 W7 27.0(2) . . ?
O45 Na2 W9 88.7(3) . . ?
O45 Na2 K3 42.1(3) . 7_567 ?
O45 Na2 K3 124.8(4) . . ?
O49 Na2 W7 77.9(2) . . ?
O49 Na2 W9 80.7(2) . . ?
O49 Na2 K3 51.9(2) . . ?
O49 Na2 K3 51.0(2) . 7_567 ?
O49 Na2 O17 70.3(4) . . ?
O49 Na2 O18 79.4(5) . 7_567 ?
O49 Na2 O35 68.4(4) . 7_567 ?
O49 Na2 O38 80.2(5) . . ?
O49 Na2 O45 81.7(4) . . ?
K2 O1 K2 180.00(19) . 7_566 ?
Na1 O1 K2 91.2(2) . 7_566 ?
Na1 O1 K2 91.2(2) 7_566 . ?
Na1 O1 K2 88.8(2) . . ?
Na1 O1 K2 88.8(2) 7_566 7_566 ?
Na1 O1 Na1 180.0 . 7_566 ?
W2 O2 W8 167.2(7) . . ?
W2 O2 K2 93.7(4) . . ?
W8 O2 K2 91.9(4) . . ?
W4 O3 W2 152.8(7) . . ?
Co1B O3W K2 112.8(7) . . ?
K2 O3W K2 120.1(10) 6_565 . ?
W6 O4 K3 92.2(5) . 7_567 ?
W7 O4 W6 158.3(7) . . ?
W7 O4 K3 93.7(5) . 7_567 ?
W2 O5 K1 127.7(6) . . ?
P1 O5 W2 134.0(8) . . ?
P1 O5 K1 98.2(6) . . ?
W5 O6 K2 91.8(5) . 7_566 ?
W10 O6 W5 159.3(7) . . ?
W10 O6 K2 93.8(5) . 7_566 ?
Co2B O6W K3 113.0(7) . . ?
K3 O6W K3 119.9(10) 6_565 . ?
W1 O7 W9 167.2(7) . . ?
W1 O7 K3 93.7(5) . . ?
W9 O7 K3 91.4(4) . . ?
W1 O8 K1 128.2(5) . . ?
P1 O8 W1 134.1(8) . . ?
P1 O8 K1 97.7(6) . . ?
W3 O9 W4 93.2(5) . . ?
P1 O9 W3 126.8(6) . . ?
P1 O9 W4 125.2(7) . . ?
W8 O10 Co1 160.9(8) . . ?
W8 O10 Co1B 134.1(9) . . ?
W5 O11 W6 119.2(7) . . ?
W8 O12 K1 125.5(5) . . ?
P2 O12 W8 132.9(7) . . ?
P2 O12 K1 101.4(6) . . ?
W9 O13 K1 125.0(5) . . ?
P2 O13 W9 134.4(7) . . ?
P2 O13 K1 100.3(6) . . ?
W3 O14 W1 153.7(8) . . ?
W10 O15 W7 121.1(6) . . ?
W8 O16 Na1 92.5(5) . . ?
W10 O16 W8 153.5(8) . . ?
W10 O16 Na1 100.3(6) . . ?
W7 O17 W9 153.1(8) . . ?
W7 O17 Na2 99.7(5) . . ?
W9 O17 Na2 93.8(5) . . ?
W1 O18 K3 114.6(7) . . ?
W1 O18 Na2 110.8(6) . 7_567 ?
Na2 O18 K3 99.2(5) 7_567 . ?
W5 O19 W4 152.6(9) . . ?
W10 O20 W7 94.4(4) . . ?
P2 O20 W7 126.5(7) . . ?
P2 O20 W10 126.6(7) . . ?
W6 O21 W3 152.6(8) . . ?
W12 O22 W10 145.0(7) . . ?
W5 O24 W6 93.8(5) . . ?
P1 O24 W5 126.5(7) . . ?
P1 O24 W6 125.4(7) . . ?
W9 O25 Co2 160.5(9) . . ?
W9 O25 Co2B 135.3(9) . . ?
W4 O27 W3 121.2(8) . . ?
W2 O28 K2 115.9(7) . . ?
W2 O28 Na1 112.1(6) . 7_566 ?
Na1 O28 K2 100.0(5) 7_566 . ?
W11 O29 W9 150.8(10) . . ?
P3 O30 W12 134.8(10) . . ?
W2 O31 Na1 96.2(5) . 7_566 ?
W5 O31 W2 149.0(8) . . ?
W5 O31 Na1 99.8(6) . 7_566 ?
P3 O32 W11 134.3(10) . . ?
W11 O33 W7 145.4(8) . . ?
W6 O34 K3 117.9(9) . 7_567 ?
W1 O35 Na2 96.6(5) . 7_567 ?
W6 O35 W1 150.1(7) . . ?
W6 O35 Na2 100.3(6) . 7_567 ?
W12 O36 W8 149.3(10) . . ?
W8 O37 K2 117.8(7) . . ?
W8 O37 Na1 115.0(7) . . ?
Na1 O37 K2 100.6(6) . . ?
W9 O38 K3 119.4(7) . . ?
W9 O38 Na2 114.0(7) . . ?
Na2 O38 K3 101.0(6) . . ?
W12 O39 W11 94.4(5) . . ?
P2 O39 W11 124.9(8) . . ?
P2 O39 W12 125.6(7) . . ?
W1 O40 W1 160.2(14) 6_565 . ?
W2 O41 W2 160.4(13) . 6_565 ?
W3 O42 W3 160.8(12) . 6_565 ?
W10 O43 K2 115.9(7) . 7_566 ?
W12 O44 W11 117.0(8) . . ?
W7 O45 K3 116.4(7) . 7_567 ?
W7 O45 Na2 100.4(6) . . ?
K3 O45 Na2 93.3(5) 7_567 . ?
W5 O46 K2 118.1(9) . 7_566 ?
K3 O49 K3 180.0(3) . 7_567 ?
Na2 O49 K3 90.7(2) . 7_567 ?
Na2 O49 K3 89.3(2) 7_567 7_567 ?
Na2 O49 K3 89.3(2) . . ?
Na2 O49 K3 90.7(2) 7_567 . ?
Na2 O49 Na2 180.0 . 7_567 ?
W4 O50 W4 156.1(15) 6_565 . ?
C6 C1 P3 121.4(18) . . ?
C6 C1 C2 120.0 . . ?
C2 C1 P3 118.5(18) . . ?
C5 C6 C1 120.0 . . ?
C6 C5 C4 120.0 . . ?
C3 C4 C5 120.0 . . ?
C2 C3 C4 120.0 . . ?
C3 C2 C1 120.0 . . ?

loop_
_geom_bond_atom_site_label_1
_geom_bond_atom_site_label_2
_geom_bond_distance
_geom_bond_site_symmetry_2
_geom_bond_publ_flag
W1 O7 1.823(16) . ?
W1 O8 2.128(13) . ?
W1 O14 1.936(13) . ?
W1 O18 1.749(13) . ?
W1 O35 1.934(11) . ?
W1 O40 1.910(4) . ?
W2 O2 1.847(14) . ?
W2 O3 1.968(12) . ?
W2 O5 2.127(11) . ?
W2 O28 1.731(12) . ?
W2 O31 1.954(12) . ?
W2 O41 1.909(4) . ?
W3 O9 2.298(13) . ?
W3 O14 1.896(11) . ?
W3 O21 1.948(14) . ?
W3 O26 1.701(16) . ?
W3 O27 1.934(13) . ?
W3 O42 1.904(3) . ?
W4 O3 1.877(12) . ?
W4 O9 2.310(12) . ?
W4 O19 1.945(13) . ?
W4 O23 1.710(14) . ?
W4 O27 1.910(13) . ?
W4 O50 1.920(6) . ?
W5 O6 2.013(16) . ?
W5 O11 1.934(12) . ?
W5 O19 1.865(15) . ?
W5 O24 2.277(11) . ?
W5 O31 1.899(13) . ?
W5 O46 1.725(14) . ?
W6 O4 1.987(16) . ?
W6 O11 1.943(12) . ?
W6 O21 1.865(15) . ?
W6 O24 2.303(12) . ?
W6 O34 1.727(14) . ?
W6 O35 1.905(11) . ?
W7 O4 1.838(16) . ?
W7 O15 1.954(12) . ?
W7 O17 1.832(12) . ?
W7 O20 2.307(12) . ?
W7 O33 2.10(2) . ?
W7 O45 1.721(12) . ?
W8 O2 1.960(14) . ?
W8 O10 1.808(14) . ?
W8 O12 2.169(12) . ?
W8 O16 2.116(14) . ?
W8 O36 1.939(16) . ?
W8 O37 1.732(13) . ?
W9 O7 1.984(16) . ?
W9 O13 2.157(11) . ?
W9 O17 2.096(13) . ?
W9 O25 1.779(14) . ?
W9 O29 1.914(17) . ?
W9 O38 1.733(13) . ?
W10 O6 1.807(16) . ?
W10 O15 1.928(12) . ?
W10 O16 1.812(13) . ?
W10 O20 2.299(12) . ?
W10 O22 2.08(2) . ?
W10 O43 1.748(13) . ?
W11 O29 1.914(15) . ?
W11 O32 2.049(18) . ?
W11 O33 1.78(2) . ?
W11 O39 2.274(14) . ?
W11 O44 1.975(19) . ?
W11 O51 1.733(16) . ?
W12 O22 1.81(2) . ?
W12 O30 2.050(17) . ?
W12 O36 1.899(14) . ?
W12 O39 2.263(12) . ?
W12 O44 1.929(16) . ?
W12 O47 1.718(16) . ?
Co1 O1W 2.078(18) 6_565 ?
Co1 O1W 2.078(18) . ?
Co1 O2W 2.02(3) . ?
Co1 O10 2.005(15) . ?
Co1 O10 2.005(15) 6_565 ?
Co1B O2W 1.85(3) . ?
Co1B O3W 2.21(3) . ?
Co1B O10 2.098(16) . ?
Co1B O10 2.098(16) 6_565 ?
Co2 O4W 2.105(18) 6_565 ?
Co2 O4W 2.105(18) . ?
Co2 O5W 2.04(3) . ?
Co2 O25 2.039(16) 6_565 ?
Co2 O25 2.039(16) . ?
Co2B O5W 1.79(3) . ?
Co2B O6W 2.21(4) . ?
Co2B O25 2.097(16) 6_565 ?
Co2B O25 2.097(16) . ?
K1 P1 3.435(8) 6_565 ?
K1 P1 3.435(8) . ?
K1 P2 3.672(5) 6_565 ?
K1 P2 3.672(5) . ?
K1 O5 2.874(14) . ?
K1 O5 2.874(14) 6_565 ?
K1 O8 2.880(15) 6_565 ?
K1 O8 2.880(15) . ?
K1 O12 3.061(13) 6_565 ?
K1 O12 3.061(13) . ?
K1 O13 3.085(13) 6_565 ?
K1 O13 3.085(13) . ?
K2 O1 3.319(7) . ?
K2 O2 3.360(12) . ?
K2 O3W 2.878(15) . ?
K2 O6 3.371(13) 7_566 ?
K2 O28 2.857(16) . ?
K2 O37 2.827(17) . ?
K2 O43 2.838(18) 7_566 ?
K2 O46 2.864(18) 7_566 ?
K3 O4 3.374(14) 7_567 ?
K3 O6W 2.875(16) . ?
K3 O7 3.362(13) . ?
K3 O18 2.862(15) . ?
K3 O34 2.870(17) 7_567 ?
K3 O38 2.795(17) . ?
K3 O45 2.866(17) 7_567 ?
K3 O49 3.320(7) . ?
P1 O5 1.516(13) . ?
P1 O8 1.526(12) . ?
P1 O9 1.547(15) . ?
P1 O24 1.523(13) . ?
P2 O12 1.509(13) . ?
P2 O13 1.513(12) . ?
P2 O20 1.535(14) . ?
P2 O39 1.579(15) . ?
P3 O30 1.549(16) . ?
P3 O32 1.565(18) . ?
P3 O48 1.544(15) . ?
P3 C1 1.78(2) . ?
Na1 O1 2.652(14) . ?
Na1 O16 2.962(16) . ?
Na1 O28 2.743(16) 7_566 ?
Na1 O31 3.002(17) 7_566 ?
Na1 O37 2.635(17) . ?
Na2 O17 2.949(15) . ?
Na2 O18 2.745(17) 7_567 ?
Na2 O35 2.990(18) 7_567 ?
Na2 O38 2.670(16) . ?
Na2 O45 3.007(16) . ?
Na2 O49 2.645(14) . ?
C1 C6 1.3900 . ?
C1 C2 1.3900 . ?
C6 C5 1.3900 . ?
C5 C4 1.3900 . ?
C4 C3 1.3900 . ?
C3 C2 1.3900 . ?

loop_
_smtbx_masks_void_nr
_smtbx_masks_void_average_x
_smtbx_masks_void_average_y
_smtbx_masks_void_average_z
_smtbx_masks_void_volume
_smtbx_masks_void_count_electrons
_smtbx_masks_void_content
1 -0.354 -0.039 -0.631 5980.0 1412.4 ?
